data_8000343
loop_
_publ_author_name
'Sarkar, Sounak'
'Thomas, Sajesh P.'
'Potnuru, Lokeswara Rao'
'Edwards, Alison J.'
'Grosjean, Arnaud'
'Ramanathan, Krishna Venkatachala'
'Guru Row, T. N.'

_publ_section_title
;
 Experimental Insights into the Electronic Nature, Spectral Features, and
 Role of Entropy in Short
 CH<sub>3</sub>&#x00B7;&#x00B7;&#x00B7;CH<sub>3</sub> Hydrophobic
 Interactions.
;
_journal_issue 22
_journal_name_full 'The journal of physical chemistry letters'
_journal_page_first 7224
_journal_page_last 7229
_journal_paper_doi 10.1021/acs.jpclett.9b02734
_journal_volume 10
_journal_year 2019
_chemical_formula_sum 'C10 H14 N2 O4'
_chemical_formula_weight 226.23
_space_group_crystal_system triclinic
_space_group_IT_number 2
_space_group_name_Hall '-P 1'
_space_group_name_H-M_alt 'P -1'
_atom_sites_solution_hydrogens difmap
_audit_creation_method SHELXL-2018/3
_cell_angle_alpha 82.020(4)
_cell_angle_beta 80.617(4)
_cell_angle_gamma 86.006(4)
_cell_formula_units_Z 1
_cell_length_a 3.84026(19)
_cell_length_b 8.3386(4)
_cell_length_c 8.6155(5)
_cell_measurement_reflns_used 5340
_cell_measurement_temperature 150.00(2)
_cell_measurement_theta_max 36.2500
_cell_measurement_theta_min 4.7940
_cell_volume 269.25(2)
_computing_structure_refinement 'SHELXL-2018/3 (Sheldrick, 2018)'
_diffrn_ambient_environment N~2~
_diffrn_ambient_temperature 150.00(2)
_diffrn_detector 'CCD plate'
_diffrn_detector_area_resol_mean 8.0419
_diffrn_detector_type Eos
_diffrn_measured_fraction_theta_full 0.991
_diffrn_measured_fraction_theta_max 0.996
_diffrn_measurement_device 'four-circle diffractometer'
_diffrn_measurement_device_type 'Xcalibur, Eos, Nova'
_diffrn_radiation_monochromator mirror
_diffrn_radiation_probe x-ray
_diffrn_radiation_type 'Mo K\a'
_diffrn_radiation_wavelength 0.71073
_diffrn_reflns_av_R_equivalents 0.0280
_diffrn_reflns_av_unetI/netI 0.0348
_diffrn_reflns_Laue_measured_fraction_full 0.991
_diffrn_reflns_Laue_measured_fraction_max 0.996
_diffrn_reflns_number 2605
_diffrn_reflns_point_group_measured_fraction_full 0.991
_diffrn_reflns_point_group_measured_fraction_max 0.996
_diffrn_reflns_theta_full 25.242
_diffrn_reflns_theta_max 36.307
_diffrn_reflns_theta_min 4.837
_diffrn_source 'micro-focus sealed X-ray tube'
_diffrn_source_type 'Mova (Mo) X-ray Source'
_exptl_absorpt_coefficient_mu 0.109
_exptl_crystal_colour block
_exptl_crystal_density_diffrn 1.395
_exptl_crystal_description colourless
_exptl_crystal_F_000 120
_refine_diff_density_max 0.511
_refine_diff_density_min -0.180
_refine_diff_density_rms 0.052
_refine_ls_extinction_method none
_refine_ls_goodness_of_fit_ref 1.067
_refine_ls_hydrogen_treatment refall
_refine_ls_matrix_type full
_refine_ls_number_parameters 101
_refine_ls_number_reflns 2605
_refine_ls_number_restraints 0
_refine_ls_restrained_S_all 1.067
_refine_ls_R_factor_all 0.0434
_refine_ls_R_factor_gt 0.0383
_refine_ls_shift/su_max 0.000
_refine_ls_shift/su_mean 0.000
_refine_ls_structure_factor_coef Fsqd
_refine_ls_weighting_details 'w=1/[\s^2^(Fo^2^)+(0.0623P)^2^+0.0349P] where P=(Fo^2^+2Fc^2^)/3'
_refine_ls_weighting_scheme calc
_refine_ls_wR_factor_gt 0.1161
_refine_ls_wR_factor_ref 0.1194
_reflns_Friedel_coverage 0.000
_reflns_number_gt 2285
_reflns_number_total 2605
_reflns_threshold_expression 'I > 2\s(I)'
_cod_data_source_file jz9b02734_si_003.cif
_cod_data_source_block TMP-OA-150K
_cod_depositor_comments 'Adding full bibliography for 8000326--8000347.cif.'
_cod_database_code 8000343
_shelx_shelxl_version_number 2018/3
_shelx_space_group_comment
;
The symmetry employed for this shelxl refinement is uniquely defined
by the following loop, which should always be used as a source of
symmetry information in preference to the above space-group names.
They are only intended as comments.
;

loop_
_space_group_symop_operation_xyz
'x, y, z'
'-x, -y, -z'

loop_
_atom_site_label
_atom_site_type_symbol
_atom_site_fract_x
_atom_site_fract_y
_atom_site_fract_z
_atom_site_U_iso_or_equiv
_atom_site_adp_type
_atom_site_occupancy
_atom_site_site_symmetry_order
_atom_site_calc_flag
O2 O 0.42236(17) 0.80172(6) 0.08928(6) 0.02462(13) Uani 1 1 d
O1 O 0.6381(2) 1.00647(7) 0.18225(7) 0.03443(17) Uani 1 1 d
N1 N 0.46830(14) 0.60462(6) 0.36427(6) 0.01417(11) Uani 1 1 d
C4 C 0.64570(16) 0.46097(7) 0.35495(7) 0.01343(11) Uani 1 1 d
C2 C 0.32173(16) 0.64553(7) 0.50670(7) 0.01341(11) Uani 1 1 d
C5 C 0.8028(2) 0.42001(9) 0.19357(8) 0.02081(14) Uani 1 1 d
H5A H 0.737(4) 0.5044(18) 0.1130(17) 0.042(4) Uiso 1 1 d
H5B H 0.731(4) 0.3206(18) 0.1712(18) 0.040(3) Uiso 1 1 d
H5C H 1.055(4) 0.4043(17) 0.1820(18) 0.044(4) Uiso 1 1 d
C3 C 0.13154(19) 0.80787(8) 0.51141(9) 0.02025(13) Uani 1 1 d
H3A H 0.269(5) 0.881(2) 0.5361(19) 0.052(4) Uiso 1 1 d
H3B H -0.081(4) 0.8009(16) 0.5921(16) 0.040(4) Uiso 1 1 d
H3C H 0.041(4) 0.842(2) 0.412(2) 0.052(4) Uiso 1 1 d
C1 C 0.5230(2) 0.95028(8) 0.08051(8) 0.02052(14) Uani 1 1 d
H2O H 0.442(5) 0.746(2) 0.184(2) 0.056(4) Uiso 1 1 d

loop_
_atom_site_aniso_label
_atom_site_aniso_U_11
_atom_site_aniso_U_22
_atom_site_aniso_U_33
_atom_site_aniso_U_23
_atom_site_aniso_U_13
_atom_site_aniso_U_12
O2 0.0447(3) 0.0139(2) 0.0168(2) 0.00284(17) -0.0119(2) -0.0053(2)
O1 0.0646(5) 0.0229(3) 0.0210(3) 0.0038(2) -0.0229(3) -0.0137(3)
N1 0.0195(2) 0.0107(2) 0.0120(2) 0.00011(15) -0.00308(17) -0.00064(16)
C4 0.0167(2) 0.0119(2) 0.0115(2) -0.00130(16) -0.00180(17) -0.00123(16)
C2 0.0168(2) 0.0101(2) 0.0134(2) -0.00097(16) -0.00338(17) -0.00018(16)
C5 0.0253(3) 0.0232(3) 0.0131(3) -0.0047(2) 0.0001(2) 0.0019(2)
C3 0.0241(3) 0.0129(2) 0.0240(3) -0.0037(2) -0.0055(2) 0.0045(2)
C1 0.0328(3) 0.0147(2) 0.0149(3) 0.00169(19) -0.0087(2) -0.0028(2)

loop_
_atom_type_symbol
_atom_type_description
_atom_type_scat_dispersion_real
_atom_type_scat_dispersion_imag
_atom_type_scat_source
C C 0.0033 0.0016 'International Tables Vol C Tables 4.2.6.8 and 6.1.1.4'
H H 0.0000 0.0000 'International Tables Vol C Tables 4.2.6.8 and 6.1.1.4'
N N 0.0061 0.0033 'International Tables Vol C Tables 4.2.6.8 and 6.1.1.4'
O O 0.0106 0.0060 'International Tables Vol C Tables 4.2.6.8 and 6.1.1.4'

loop_
_geom_angle_atom_site_label_1
_geom_angle_atom_site_label_2
_geom_angle_atom_site_label_3
_geom_angle
_geom_angle_site_symmetry_1
_geom_angle_site_symmetry_3
C1 O2 H2O 111.0(11) . .
C4 N1 C2 119.66(5) . .
N1 C4 C2 120.10(5) . 2_666
N1 C4 C5 117.81(5) . .
C2 C4 C5 122.08(5) 2_666 .
N1 C2 C4 120.24(5) . 2_666
N1 C2 C3 117.75(5) . .
C4 C2 C3 122.00(6) 2_666 .
C4 C5 H5A 109.9(9) . .
C4 C5 H5B 113.7(9) . .
H5A C5 H5B 107.7(13) . .
C4 C5 H5C 112.0(9) . .
H5A C5 H5C 110.2(12) . .
H5B C5 H5C 102.9(12) . .
C2 C3 H3A 111.1(11) . .
C2 C3 H3B 110.5(8) . .
H3A C3 H3B 107.6(13) . .
C2 C3 H3C 109.8(10) . .
H3A C3 H3C 113.4(14) . .
H3B C3 H3C 104.1(13) . .
O1 C1 O2 126.10(6) . .
O1 C1 C1 122.52(7) . 2_675
O2 C1 C1 111.38(7) . 2_675

loop_
_geom_bond_atom_site_label_1
_geom_bond_atom_site_label_2
_geom_bond_distance
_geom_bond_site_symmetry_2
O2 C1 1.3118(8) .
O2 H2O 0.897(18) .
O1 C1 1.2052(9) .
N1 C4 1.3418(7) .
N1 C2 1.3429(8) .
C4 C2 1.4015(8) 2_666
C4 C5 1.4978(9) .
C2 C3 1.4951(8) .
C5 H5A 0.968(15) .
C5 H5B 0.944(15) .
C5 H5C 0.961(16) .
C3 H3A 0.901(17) .
C3 H3B 0.981(15) .
C3 H3C 0.971(17) .
C1 C1 1.5438(13) 2_675
